data_4323043
loop_
_publ_author_name
'Zsolt Bircsk'
'William T. A. Harrison'

_publ_section_title
;
 NH4VOPO4.H2O, a New One-Dimensional Ammonium Vanadium(IV) Phosphate
 Hydrate
;
_journal_name_full 'Inorganic Chemistry'
_journal_page_first 5387
_journal_page_last 5389
_journal_paper_doi 10.1021/ic971481z
_journal_volume 37
_journal_year 1998
_chemical_compound_source
;
?
;
_chemical_formula_moiety ' H6 N1 V1 P1 O6 '
_chemical_formula_sum 'H6 N O6 P V'
_chemical_formula_weight 197.96
_chemical_melting_point ?
_space_group_IT_number 4
_symmetry_cell_setting monoclinic
_symmetry_space_group_name_Hall 'P 2yb'
_symmetry_space_group_name_H-M 'P 1 21 1'
_atom_sites_solution_hydrogens difmap
_atom_sites_solution_primary direct
_audit_creation_date 97-10-24
_audit_creation_method CRYSTALS
_cell_angle_alpha 90
_cell_angle_beta 91.092(7)
_cell_angle_gamma 90
_cell_formula_units_Z 2.00
_cell_length_a 6.7756(5)
_cell_length_b 4.9147(7)
_cell_length_c 8.4539(8)
_cell_measurement_reflns_used 66
_cell_measurement_temperature 298
_cell_measurement_theta_max 15.0
_cell_measurement_theta_min 4.5
_cell_volume 281.46(5)
_diffrn_ambient_temperature 298
_diffrn_measurement_method 2\q/\w
_diffrn_radiation_type 'Mo K\a'
_diffrn_radiation_wavelength 0.71073
_diffrn_reflns_av_R_equivalents 0.03
_diffrn_reflns_limit_h_max 9
_diffrn_reflns_limit_h_min -9
_diffrn_reflns_limit_k_max 6
_diffrn_reflns_limit_k_min -6
_diffrn_reflns_limit_l_max 11
_diffrn_reflns_limit_l_min -11
_diffrn_reflns_number 3297
_diffrn_reflns_theta_max 52.73
_diffrn_reflns_theta_min 2.41
_diffrn_standards_decay_% 0.00
_diffrn_standards_interval_count 97
_diffrn_standards_number 3
_exptl_absorpt_coefficient_mu 1.95
_exptl_absorpt_correction_type psi-scan
_exptl_crystal_colour ' aqua blue '
_exptl_crystal_density_diffrn 2.34
_exptl_crystal_density_meas ?
_exptl_crystal_description ' rod '
_exptl_crystal_F_000 198.0
_exptl_crystal_size_max 0.40
_exptl_crystal_size_mid 0.10
_exptl_crystal_size_min 0.10
_refine_diff_density_max 0.79
_refine_diff_density_min -0.78
_refine_ls_extinction_coef 8.1(14)
_refine_ls_extinction_method 'Larson 1970 Crystallographic Computing eq 22'
_refine_ls_goodness_of_fit_obs 1.7323
_refine_ls_hydrogen_treatment constr
_refine_ls_matrix_type full
_refine_ls_number_parameters 85
_refine_ls_number_reflns 1590
_refine_ls_R_factor_obs 0.0305
_refine_ls_shift/esd_max 0.000352
_refine_ls_structure_factor_coef F
_refine_ls_wR_factor_obs 0.0396
_reflns_limit_h_max 9
_reflns_limit_h_min -9
_reflns_limit_k_max 6
_reflns_limit_k_min -6
_reflns_limit_l_max 11
_reflns_limit_l_min 0
_reflns_number_observed 1590
_reflns_number_total 1649
_reflns_observed_criterion >3.00\s(I)
_cod_data_source_file ic971481z.cif
_cod_data_source_block nhvpo
_cod_depositor_comments
;
The following automatic conversions were performed:

'_chemical_melting_point' value 'not measured' was changed to '?' -
the value is undefined or not given.

Automatic conversion script
Id: cif_fix_values 1673 2011-04-08 12:14:43Z adriana 

The following automatic conversions were performed:

'_exptl_crystal_density_meas' value 'not measured' was changed to '?'
- the value is perceived as not measured.

Automatic conversion script
Id: cif_fix_values 3008 2015-01-20 13:52:24Z robertas 
;
_cod_original_formula_sum ' H6 N1 V1 P1 O6 '
_cod_database_code 4323043
_cod_database_fobs_code 4323043

loop_
_symmetry_equiv_pos_as_xyz
x,y,z
-x,y+1/2,-z

loop_
_atom_site_aniso_label
_atom_site_aniso_U_11
_atom_site_aniso_U_22
_atom_site_aniso_U_33
_atom_site_aniso_U_23
_atom_site_aniso_U_13
_atom_site_aniso_U_12
N1 0.019(1) 0.017(1) 0.018(1) 0.0017(9) -0.0017(9) -0.0015(9)
V1 0.0138(2) 0.0080(2) 0.0125(2) 0.0002(2) -0.0005(1) -0.0004(2)
P1 0.0118(3) 0.0072(3) 0.0109(3) 0.0003(2) -0.0023(2) -0.0005(2)
O1 0.027(1) 0.0118(9) 0.0098(8) 0.0020(7) -0.0039(8) -0.0041(8)
O2 0.022(1) 0.0080(9) 0.0170(9) -0.0022(7) -0.0063(8) 0.0034(7)
O3 0.027(1) 0.020(1) 0.037(1) 0.001(1) -0.004(1) 0.002(1)
O4 0.016(1) 0.012(1) 0.017(1) -0.0022(8) 0.0030(8) -0.0025(7)
O5 0.020(1) 0.019(1) 0.028(1) 0.0037(9) 0.0047(9) -0.0031(9)
O6 0.0130(9) 0.017(1) 0.0198(9) -0.0022(8) -0.0052(7) -0.0008(7)

loop_
_atom_site_label
_atom_site_fract_x
_atom_site_fract_y
_atom_site_fract_z
_atom_site_U_iso_or_equiv
_atom_site_occupancy
_atom_site_thermal_displace_type
N1 0.1765(4) 0.1741(5) 0.5110(3) 0.0181 1.0000 Uani
V1 0.64041(7) 0.1106(1) 0.84025(5) 0.0115 1.0000 Uani
P1 0.6332(1) 0.1585(2) 1.22278(8) 0.0100 1.0000 Uani
O1 0.6264(3) 0.2792(4) 1.0517(2) 0.0162 1.0000 Uani
O2 0.4191(3) 0.3559(4) 0.7777(2) 0.0156 1.0000 Uani
O3 0.8331(4) -0.1980(5) 0.9378(3) 0.0282 1.0000 Uani
O4 0.5275(3) -0.1698(4) 0.6947(2) 0.0150 1.0000 Uani
O5 0.8167(3) 0.2486(5) 0.7475(3) 0.0225 1.0000 Uani
O6 0.8339(3) 0.1950(4) 1.3015(2) 0.0165 1.0000 Uani
H1 0.7612(4) -0.3599(5) 0.9715(3) 0.045(6) 1.0000 Uiso
H2 0.9345(4) -0.1209(5) 0.9996(3) 0.045(6) 1.0000 Uiso
H3 0.0813(4) 0.1590(5) 0.4369(3) 0.045(6) 1.0000 Uiso
H4 0.1530(4) 0.3181(5) 0.5737(3) 0.045(6) 1.0000 Uiso
H5 0.1826(4) 0.0219(5) 0.5701(3) 0.045(6) 1.0000 Uiso
H6 0.2773(4) 0.1952(5) 0.4655(3) 0.045(6) 1.0000 Uiso

loop_
_atom_type_symbol
_atom_type_scat_dispersion_real
_atom_type_scat_dispersion_imag
_atom_type_scat_Cromer_Mann_a1
_atom_type_scat_Cromer_Mann_b1
_atom_type_scat_Cromer_Mann_a2
_atom_type_scat_Cromer_Mann_b2
_atom_type_scat_Cromer_Mann_a3
_atom_type_scat_Cromer_Mann_b3
_atom_type_scat_Cromer_Mann_a4
_atom_type_scat_Cromer_Mann_b4
_atom_type_scat_Cromer_Mann_c
_atom_type_scat_source
'V   ' 0.2670 0.5300 10.2971 6.8657 7.3511 0.4385 2.0703 26.8938 2.0571 102.4780 1.2199 International_Tables_Vol_IV_Table_2.2B
'P   ' 0.0900 0.0950 6.4345 1.9067 4.1791 27.1570 1.7800 0.5260 1.4908 68.1645 1.1149 International_Tables_Vol_IV_Table_2.2B
'O   ' 0.0080 0.0060 3.0485 13.2771 2.2868 5.7011 1.5463 0.3239 0.8670 32.9089 0.2508 International_Tables_Vol_IV_Table_2.2B
'N   ' 0.0040 0.0030 12.2126 0.0057 3.1322 9.8933 2.0125 28.9975 1.1663 0.5826 -11.5290 International_Tables_Vol_IV_Table_2.2B
'H   ' 0.0000 0.0000 0.4930 10.5109 0.3229 26.1257 0.1402 3.1424 0.0408 57.7997 0.0030 International_Tables_Vol_IV_Table_2.2B

loop_
_geom_angle_atom_site_label_1
_geom_angle_site_symmetry_1
_geom_angle_atom_site_label_2
_geom_angle_site_symmetry_2
_geom_angle_atom_site_label_3
_geom_angle_site_symmetry_3
_geom_angle
_geom_angle_publ_flag
H3 . N1 . H4 . 110.19 no
H3 . N1 . H5 . 110.19 no
H4 . N1 . H5 . 109.47 no
H3 . N1 . H6 . 106.60 no
H4 . N1 . H6 . 110.19 no
H5 . N1 . H6 . 110.19 no
O1 . V1 . O2 . 86.41(9) yes
O1 . V1 . O3 . 89.3(1) yes
O2 . V1 . O3 . 167.7(1) yes
O1 . V1 . O4 . 145.65(9) yes
O2 . V1 . O4 . 88.66(9) yes
O3 . V1 . O4 . 88.4(1) yes
O1 . V1 . O5 . 108.5(1) yes
O2 . V1 . O5 . 100.4(1) yes
O3 . V1 . O5 . 91.9(1) yes
O4 . V1 . O5 . 105.9(1) yes
O1 . P1 . O2 2_647 111.3(1) yes
O1 . P1 . O4 2_657 101.6(1) yes
O2 2_647 P1 . O4 2_657 111.4(1) yes
O1 . P1 . O6 . 111.9(1) yes
O2 2_647 P1 . O6 . 108.8(1) yes
O4 2_657 P1 . O6 . 111.7(1) yes
V1 . O1 . P1 . 132.7(1) yes
V1 . O2 . P1 2_657 139.9(1) yes
V1 . O3 . H1 . 112.51(7) no
V1 . O3 . H2 . 111.21(7) no
H1 . O3 . H2 . 122.11 no
V1 . O4 . P1 2_647 111.3(1) yes

loop_
_geom_bond_atom_site_label_1
_geom_bond_site_symmetry_1
_geom_bond_atom_site_label_2
_geom_bond_site_symmetry_2
_geom_bond_distance
_geom_bond_publ_flag
N1 . H3 . 0.89 no
N1 . H4 . 0.90 no
N1 . H5 . 0.90 no
N1 . H6 . 0.80 no
V1 . O1 . 1.974(2) yes
V1 . O2 . 1.988(2) yes
V1 . O3 . 2.155(3) yes
V1 . O4 . 1.990(2) yes
V1 . O5 . 1.593(2) yes
P1 . O1 . 1.563(2) yes
P1 . O2 2_647 1.529(2) yes
P1 . O4 2_657 1.553(2) yes
P1 . O6 . 1.514(2) yes
O3 . H1 . 0.98 no
O3 . H2 . 0.94 no
